data_4128691
loop_
_publ_author_name
'Senthilkumar, Kabali'
'Kondratowicz, Mateusz'
'Lis, Tadeusz'
'Chmielewski, Piotr J.'
'Cybi\'nska, Joanna'
'Zafra, Jos\'e L'
'Casado, Juan'
'Vives, Thomas'
'Crassous, Jeanne'
'Favereau, Ludovic'
'St\;epie\'n, Marcin'

_publ_section_title
;
 Lemniscular [16]Cycloparaphenylene: A Radially Conjugated Figure-Eight
 Aromatic Molecule.
;
_journal_issue 18
_journal_name_full 'Journal of the American Chemical Society'
_journal_page_first 7421
_journal_page_last 7427
_journal_paper_doi 10.1021/jacs.9b01797
_journal_volume 141
_journal_year 2019
_chemical_formula_moiety 'C24 H12 Br4 N2'
_chemical_formula_sum 'C24 H12 Br4 N2'
_chemical_formula_weight 648.00
_space_group_crystal_system triclinic
_space_group_IT_number 2
_space_group_name_Hall '-P 1'
_space_group_name_H-M_alt 'P -1'
_atom_sites_solution_hydrogens geom
_audit_creation_method SHELXL-2013
_cell_angle_alpha 111.06(2)
_cell_angle_beta 97.93(2)
_cell_angle_gamma 92.75(2)
_cell_formula_units_Z 4
_cell_length_a 12.044(2)
_cell_length_b 12.843(2)
_cell_length_c 15.312(3)
_cell_measurement_reflns_used 7808
_cell_measurement_temperature 100(2)
_cell_measurement_theta_max 28
_cell_measurement_theta_min 2.8
_cell_volume 2176.9(7)
_computing_cell_refinement 'CrysAlis RED; Oxford-Diffraction Poland, 2003'
_computing_data_collection 'CrysAlis CCD; Oxford-Diffraction Poland, 2003'
_computing_data_reduction 'CrysAlis RED; Oxford-Diffraction Poland, 2003'
_computing_structure_refinement 'SHELXL-2013 (Sheldrick, 2013)'
_computing_structure_solution 'SHELXS-97 (Sheldrick, 1990)'
_diffrn_ambient_temperature 100(2)
_diffrn_measured_fraction_theta_full 0.986
_diffrn_measured_fraction_theta_max 0.893
_diffrn_measurement_device_type 'Xcalibur with Onyx CCD'
_diffrn_measurement_method \w
_diffrn_radiation_monochromator graphite
_diffrn_radiation_source 'fine-focus sealed tube'
_diffrn_radiation_type MoK\a
_diffrn_radiation_wavelength 0.71073
_diffrn_reflns_av_R_equivalents 0.0457
_diffrn_reflns_av_unetI/netI 0.0720
_diffrn_reflns_Laue_measured_fraction_full 0.986
_diffrn_reflns_Laue_measured_fraction_max 0.893
_diffrn_reflns_limit_h_max 15
_diffrn_reflns_limit_h_min -15
_diffrn_reflns_limit_k_max 17
_diffrn_reflns_limit_k_min -12
_diffrn_reflns_limit_l_max 15
_diffrn_reflns_limit_l_min -20
_diffrn_reflns_number 15280
_diffrn_reflns_point_group_measured_fraction_full 0.986
_diffrn_reflns_point_group_measured_fraction_max 0.893
_diffrn_reflns_theta_full 25.500
_diffrn_reflns_theta_max 28.705
_diffrn_reflns_theta_min 2.891
_exptl_absorpt_coefficient_mu 7.409
_exptl_absorpt_correction_T_max 0.203
_exptl_absorpt_correction_T_min 0.092
_exptl_absorpt_correction_type analytical
_exptl_absorpt_process_details '(CrysAlis RED; Oxford Diffraction, 2003)'
_exptl_crystal_colour colorless
_exptl_crystal_density_diffrn 1.977
_exptl_crystal_description block
_exptl_crystal_F_000 1240
_exptl_crystal_size_max 0.500
_exptl_crystal_size_mid 0.440
_exptl_crystal_size_min 0.350
_refine_diff_density_max 0.924
_refine_diff_density_min -1.864
_refine_diff_density_rms 0.189
_refine_ls_extinction_method none
_refine_ls_goodness_of_fit_ref 1.075
_refine_ls_hydrogen_treatment constr
_refine_ls_matrix_type full
_refine_ls_number_parameters 541
_refine_ls_number_reflns 10063
_refine_ls_number_restraints 0
_refine_ls_restrained_S_all 1.075
_refine_ls_R_factor_all 0.0698
_refine_ls_R_factor_gt 0.0534
_refine_ls_shift/su_max 0.001
_refine_ls_shift/su_mean 0.000
_refine_ls_structure_factor_coef Fsqd
_refine_ls_weighting_details
;
 w=1/[\s^2^(Fo^2^)+(0.0650P)^2^+2.0357P]
 where P=(Fo^2^+2Fc^2^)/3
;
_refine_ls_weighting_scheme calc
_refine_ls_wR_factor_gt 0.1305
_refine_ls_wR_factor_ref 0.1489
_reflns_Friedel_coverage 0.000
_reflns_number_gt 8069
_reflns_number_total 10063
_reflns_threshold_expression 'I > 2\s(I)'
_cod_data_source_file ja9b01797_si_003.cif
_cod_data_source_block KSK271A
_cod_database_code 4128691
_shelx_space_group_comment
;
The symmetry employed for this shelxl refinement is uniquely defined
by the following loop, which should always be used as a source of
symmetry information in preference to the above space-group names.
They are only intended as comments.
;
_shelx_estimated_absorpt_t_min 0.119
_shelx_estimated_absorpt_t_max 0.181
_shelxl_version_number 2013-2

loop_
_space_group_symop_operation_xyz
'x, y, z'
'-x, -y, -z'

loop_
_atom_site_label
_atom_site_type_symbol
_atom_site_fract_x
_atom_site_fract_y
_atom_site_fract_z
_atom_site_U_iso_or_equiv
_atom_site_adp_type
_atom_site_occupancy
_atom_site_site_symmetry_order
_atom_site_calc_flag
_atom_site_refinement_flags_posn
_atom_site_refinement_flags_adp
Br1A Br 0.08721(7) 0.12725(7) 0.20217(4) 0.0472(2) Uani 1 1 d . .
Br2A Br 0.53667(4) 0.35058(5) 0.88832(4) 0.02731(14) Uani 1 1 d . .
Br1B Br 0.39063(5) 0.70067(5) 0.55187(4) 0.02557(14) Uani 1 1 d . .
Br2B Br -0.15273(5) 0.10429(5) 0.64690(4) 0.02890(14) Uani 1 1 d . .
Br1C Br 0.62324(5) 0.55095(7) 0.66327(4) 0.04136(19) Uani 1 1 d . .
Br2C Br 0.77391(5) 1.01527(5) 1.39415(4) 0.02958(14) Uani 1 1 d . .
Br1D Br 0.66984(5) 0.39015(5) 1.13627(4) 0.02543(14) Uani 1 1 d . .
Br2D Br 1.20756(5) 0.94446(5) 0.98431(4) 0.03132(15) Uani 1 1 d . .
N1A N 0.2557(4) 0.2744(3) 0.5686(3) 0.0186(9) Uani 1 1 d . .
C1A C 0.2569(5) 0.2154(4) 0.4728(4) 0.0202(10) Uani 1 1 d . .
C2A C 0.1764(5) 0.2070(5) 0.3964(4) 0.0262(12) Uani 1 1 d . .
H2A H 0.1099 0.2439 0.4043 0.031 Uiso 1 1 calc R U
C3A C 0.1980(5) 0.1418(5) 0.3080(4) 0.0280(12) Uani 1 1 d . .
C4A C 0.2939(5) 0.0864(5) 0.2954(4) 0.0284(12) Uani 1 1 d . .
H4A H 0.3056 0.0423 0.2333 0.034 Uiso 1 1 calc R U
C5A C 0.3731(5) 0.0955(4) 0.3737(4) 0.0242(11) Uani 1 1 d . .
H5A H 0.4387 0.0573 0.3654 0.029 Uiso 1 1 calc R U
C6A C 0.3553(4) 0.1615(4) 0.4647(4) 0.0211(10) Uani 1 1 d . .
C7A C 0.4177(4) 0.1914(4) 0.5602(3) 0.0181(10) Uani 1 1 d . .
C8A C 0.5197(4) 0.1671(5) 0.6000(4) 0.0218(11) Uani 1 1 d . .
H8A H 0.5649 0.1185 0.5607 0.026 Uiso 1 1 calc R U
C9A C 0.5547(4) 0.2143(5) 0.6972(4) 0.0225(11) Uani 1 1 d . .
H9A H 0.6240 0.1978 0.7246 0.027 Uiso 1 1 calc R U
C10A C 0.4889(4) 0.2858(4) 0.7553(4) 0.0209(10) Uani 1 1 d . .
C11A C 0.3872(4) 0.3126(4) 0.7196(3) 0.0183(10) Uani 1 1 d . .
H11A H 0.3428 0.3617 0.7596 0.022 Uiso 1 1 calc R U
C12A C 0.3536(4) 0.2637(4) 0.6222(3) 0.0165(9) Uani 1 1 d . .
N1B N 0.1839(3) 0.3542(3) 0.6009(3) 0.0165(8) Uani 1 1 d . .
C1B C 0.1940(4) 0.4618(4) 0.5973(3) 0.0154(9) Uani 1 1 d . .
C2B C 0.2855(4) 0.5151(4) 0.5789(3) 0.0193(10) Uani 1 1 d . .
H2B H 0.3522 0.4803 0.5652 0.023 Uiso 1 1 calc R U
C3B C 0.2730(4) 0.6225(4) 0.5821(3) 0.0203(10) Uani 1 1 d . .
C4B C 0.1755(5) 0.6756(4) 0.6042(4) 0.0261(12) Uani 1 1 d . .
H4B H 0.1717 0.7507 0.6078 0.031 Uiso 1 1 calc R U
C5B C 0.0861(5) 0.6193(5) 0.6206(4) 0.0252(11) Uani 1 1 d . .
H5B H 0.0199 0.6546 0.6355 0.030 Uiso 1 1 calc R U
C6B C 0.0941(4) 0.5083(4) 0.6151(3) 0.0178(10) Uani 1 1 d . .
C7B C 0.0156(4) 0.4256(4) 0.6241(3) 0.0164(9) Uani 1 1 d . .
C8B C -0.0958(4) 0.4208(5) 0.6385(3) 0.0214(10) Uani 1 1 d . .
H8B H -0.1377 0.4832 0.6448 0.026 Uiso 1 1 calc R U
C9B C -0.1444(4) 0.3247(5) 0.6434(4) 0.0236(11) Uani 1 1 d . .
H9B H -0.2205 0.3207 0.6531 0.028 Uiso 1 1 calc R U
C10B C -0.0842(4) 0.2338(5) 0.6346(3) 0.0211(10) Uani 1 1 d . .
C11B C 0.0271(4) 0.2325(4) 0.6187(3) 0.0204(10) Uani 1 1 d . .
H11B H 0.0679 0.1693 0.6118 0.024 Uiso 1 1 calc R U
C12B C 0.0731(4) 0.3300(4) 0.6140(3) 0.0169(10) Uani 1 1 d . .
N1C N 0.7803(4) 0.7649(4) 1.0318(3) 0.0197(9) Uani 1 1 d . .
C1C C 0.7049(4) 0.7395(4) 0.9470(4) 0.0187(10) Uani 1 1 d . .
C2C C 0.7114(5) 0.6639(5) 0.8575(4) 0.0244(11) Uani 1 1 d . .
H2C H 0.7718 0.6185 0.8454 0.029 Uiso 1 1 calc R U
C3C C 0.6244(5) 0.6588(5) 0.7872(4) 0.0244(11) Uani 1 1 d . .
C4C C 0.5359(4) 0.7264(5) 0.8019(4) 0.0242(11) Uani 1 1 d . .
H4C H 0.4800 0.7224 0.7503 0.029 Uiso 1 1 calc R U
C5C C 0.5313(4) 0.7994(4) 0.8934(4) 0.0215(10) Uani 1 1 d . .
H5C H 0.4705 0.8443 0.9050 0.026 Uiso 1 1 calc R U
C6C C 0.6149(4) 0.8068(4) 0.9676(4) 0.0195(10) Uani 1 1 d . .
C7C C 0.6361(4) 0.8709(4) 1.0691(4) 0.0199(10) Uani 1 1 d . .
C8C C 0.5773(5) 0.9475(5) 1.1310(4) 0.0244(11) Uani 1 1 d . .
H8C H 0.5080 0.9684 1.1078 0.029 Uiso 1 1 calc R U
C9C C 0.6215(5) 0.9925(5) 1.2271(4) 0.0258(12) Uani 1 1 d . .
H9C H 0.5837 1.0464 1.2699 0.031 Uiso 1 1 calc R U
C10C C 0.7220(5) 0.9585(5) 1.2611(4) 0.0249(11) Uani 1 1 d . .
C11C C 0.7832(5) 0.8830(4) 1.2016(4) 0.0210(10) Uani 1 1 d . .
H11C H 0.8519 0.8613 1.2249 0.025 Uiso 1 1 calc R U
C12C C 0.7378(4) 0.8418(4) 1.1071(4) 0.0187(10) Uani 1 1 d . .
N1D N 0.8696(3) 0.7057(4) 1.0431(3) 0.0174(8) Uani 1 1 d . .
C1D C 0.8648(4) 0.6201(5) 1.0786(3) 0.0181(10) Uani 1 1 d . .
C2D C 0.7707(4) 0.5591(4) 1.0859(3) 0.0194(10) Uani 1 1 d . .
H2D H 0.6961 0.5732 1.0675 0.023 Uiso 1 1 calc R U
C3D C 0.7933(5) 0.4757(5) 1.1219(3) 0.0224(11) Uani 1 1 d . .
C4D C 0.9028(4) 0.4508(4) 1.1457(3) 0.0206(10) Uani 1 1 d . .
H4D H 0.9137 0.3915 1.1683 0.025 Uiso 1 1 calc R U
C5D C 0.9946(4) 0.5118(4) 1.1364(3) 0.0186(10) Uani 1 1 d . .
H5D H 1.0688 0.4942 1.1514 0.022 Uiso 1 1 calc R U
C6D C 0.9771(4) 0.6002(4) 1.1047(3) 0.0180(10) Uani 1 1 d . .
C7D C 1.0501(4) 0.6793(4) 1.0864(3) 0.0179(10) Uani 1 1 d . .
C8D C 1.1673(4) 0.6995(4) 1.0972(3) 0.0182(10) Uani 1 1 d . .
H8D H 1.2153 0.6580 1.1235 0.022 Uiso 1 1 calc R U
C9D C 1.2123(4) 0.7812(4) 1.0687(3) 0.0198(10) Uani 1 1 d . .
H9D H 1.2917 0.7963 1.0756 0.024 Uiso 1 1 calc R U
C10D C 1.1408(5) 0.8409(4) 1.0300(4) 0.0206(10) Uani 1 1 d . .
C11D C 1.0247(4) 0.8270(4) 1.0215(3) 0.0194(10) Uani 1 1 d . .
H11D H 0.9773 0.8706 0.9970 0.023 Uiso 1 1 calc R U
C12D C 0.9820(4) 0.7458(4) 1.0507(3) 0.0156(9) Uani 1 1 d . .

loop_
_atom_site_aniso_label
_atom_site_aniso_U_11
_atom_site_aniso_U_22
_atom_site_aniso_U_33
_atom_site_aniso_U_23
_atom_site_aniso_U_13
_atom_site_aniso_U_12
Br1A 0.0592(5) 0.0518(4) 0.0215(3) 0.0047(3) -0.0034(3) 0.0179(4)
Br2A 0.0179(3) 0.0376(3) 0.0261(3) 0.0124(2) -0.0001(2) 0.0058(2)
Br1B 0.0272(3) 0.0234(3) 0.0279(3) 0.0123(2) 0.0041(2) -0.0024(2)
Br2B 0.0289(3) 0.0268(3) 0.0303(3) 0.0097(2) 0.0081(2) -0.0057(2)
Br1C 0.0290(3) 0.0608(5) 0.0235(3) 0.0022(3) 0.0005(2) 0.0207(3)
Br2C 0.0452(4) 0.0203(3) 0.0239(3) 0.0071(2) 0.0099(2) 0.0066(2)
Br1D 0.0267(3) 0.0227(3) 0.0265(3) 0.0074(2) 0.0096(2) -0.0023(2)
Br2D 0.0315(3) 0.0246(3) 0.0467(3) 0.0192(3) 0.0183(3) 0.0050(2)
N1A 0.020(2) 0.013(2) 0.023(2) 0.0060(17) 0.0056(17) 0.0069(17)
C1A 0.026(3) 0.014(2) 0.022(2) 0.0081(19) 0.005(2) 0.001(2)
C2A 0.031(3) 0.027(3) 0.021(2) 0.008(2) 0.004(2) 0.005(2)
C3A 0.030(3) 0.030(3) 0.019(2) 0.006(2) -0.001(2) 0.001(3)
C4A 0.035(3) 0.025(3) 0.023(3) 0.004(2) 0.011(2) 0.006(3)
C5A 0.027(3) 0.016(3) 0.032(3) 0.009(2) 0.011(2) 0.005(2)
C6A 0.021(3) 0.019(3) 0.027(3) 0.012(2) 0.010(2) 0.003(2)
C7A 0.020(2) 0.017(2) 0.022(2) 0.010(2) 0.0088(19) 0.006(2)
C8A 0.019(2) 0.022(3) 0.028(3) 0.010(2) 0.013(2) 0.007(2)
C9A 0.015(2) 0.025(3) 0.034(3) 0.017(2) 0.007(2) 0.004(2)
C10A 0.018(2) 0.021(3) 0.028(3) 0.013(2) 0.003(2) 0.003(2)
C11A 0.018(2) 0.014(2) 0.024(2) 0.0066(19) 0.0052(19) 0.0018(19)
C12A 0.017(2) 0.013(2) 0.025(2) 0.0100(19) 0.0093(19) 0.0076(19)
N1B 0.016(2) 0.015(2) 0.0207(19) 0.0066(16) 0.0061(16) 0.0027(17)
C1B 0.018(2) 0.016(2) 0.013(2) 0.0055(18) 0.0015(17) 0.0031(19)
C2B 0.015(2) 0.020(3) 0.020(2) 0.005(2) 0.0023(19) 0.000(2)
C3B 0.024(3) 0.019(3) 0.017(2) 0.0059(19) 0.005(2) 0.004(2)
C4B 0.037(3) 0.013(2) 0.033(3) 0.012(2) 0.009(2) 0.006(2)
C5B 0.022(3) 0.025(3) 0.027(3) 0.006(2) 0.004(2) 0.012(2)
C6B 0.012(2) 0.022(3) 0.018(2) 0.0068(19) -0.0026(18) 0.008(2)
C7B 0.018(2) 0.015(2) 0.018(2) 0.0081(19) 0.0012(18) 0.0045(19)
C8B 0.019(3) 0.024(3) 0.020(2) 0.008(2) 0.0008(19) 0.005(2)
C9B 0.014(2) 0.033(3) 0.024(2) 0.010(2) 0.004(2) 0.005(2)
C10B 0.017(2) 0.024(3) 0.021(2) 0.009(2) 0.0007(19) -0.003(2)
C11B 0.022(3) 0.018(2) 0.019(2) 0.0045(19) 0.0028(19) 0.002(2)
C12B 0.013(2) 0.019(2) 0.016(2) 0.0033(18) 0.0023(18) 0.0011(19)
N1C 0.019(2) 0.017(2) 0.024(2) 0.0084(18) 0.0039(17) 0.0111(18)
C1C 0.017(2) 0.019(2) 0.024(2) 0.013(2) 0.0027(19) 0.004(2)
C2C 0.022(3) 0.025(3) 0.025(3) 0.008(2) 0.001(2) 0.008(2)
C3C 0.025(3) 0.027(3) 0.023(2) 0.010(2) 0.006(2) 0.007(2)
C4C 0.017(2) 0.029(3) 0.029(3) 0.016(2) -0.002(2) 0.001(2)
C5C 0.020(3) 0.016(2) 0.030(3) 0.009(2) 0.009(2) 0.004(2)
C6C 0.009(2) 0.020(3) 0.034(3) 0.014(2) 0.0064(19) 0.0024(19)
C7C 0.019(2) 0.016(2) 0.030(3) 0.012(2) 0.010(2) 0.006(2)
C8C 0.020(3) 0.023(3) 0.036(3) 0.014(2) 0.013(2) 0.008(2)
C9C 0.028(3) 0.020(3) 0.033(3) 0.011(2) 0.015(2) 0.004(2)
C10C 0.030(3) 0.024(3) 0.026(3) 0.013(2) 0.012(2) 0.000(2)
C11C 0.024(3) 0.016(2) 0.025(2) 0.009(2) 0.008(2) 0.006(2)
C12C 0.013(2) 0.020(3) 0.026(2) 0.011(2) 0.0067(19) 0.005(2)
N1D 0.015(2) 0.018(2) 0.022(2) 0.0103(17) 0.0039(16) 0.0064(17)
C1D 0.015(2) 0.025(3) 0.014(2) 0.0068(19) 0.0027(17) 0.006(2)
C2D 0.018(2) 0.023(3) 0.016(2) 0.0041(19) 0.0069(18) 0.006(2)
C3D 0.024(3) 0.026(3) 0.016(2) 0.006(2) 0.008(2) 0.001(2)
C4D 0.022(3) 0.019(3) 0.021(2) 0.008(2) 0.004(2) 0.002(2)
C5D 0.018(2) 0.020(3) 0.016(2) 0.0054(19) 0.0017(18) 0.007(2)
C6D 0.018(2) 0.020(3) 0.013(2) 0.0020(18) 0.0052(18) 0.007(2)
C7D 0.022(2) 0.018(2) 0.014(2) 0.0042(18) 0.0061(18) 0.004(2)
C8D 0.014(2) 0.021(3) 0.019(2) 0.0075(19) -0.0023(18) 0.003(2)
C9D 0.019(2) 0.018(3) 0.018(2) 0.0022(19) 0.0019(19) 0.003(2)
C10D 0.024(3) 0.012(2) 0.023(2) 0.0034(19) 0.003(2) -0.002(2)
C11D 0.019(2) 0.014(2) 0.025(2) 0.008(2) 0.004(2) 0.006(2)
C12D 0.013(2) 0.016(2) 0.018(2) 0.0051(18) 0.0049(18) 0.0063(19)

loop_
_atom_type_symbol
_atom_type_description
_atom_type_scat_dispersion_real
_atom_type_scat_dispersion_imag
_atom_type_scat_source
C C 0.0033 0.0016 'International Tables Vol C Tables 4.2.6.8 and 6.1.1.4'
H H 0.0000 0.0000 'International Tables Vol C Tables 4.2.6.8 and 6.1.1.4'
N N 0.0061 0.0033 'International Tables Vol C Tables 4.2.6.8 and 6.1.1.4'
Br Br -0.2901 2.4595 'International Tables Vol C Tables 4.2.6.8 and 6.1.1.4'

loop_
_geom_angle_atom_site_label_1
_geom_angle_atom_site_label_2
_geom_angle_atom_site_label_3
_geom_angle
N1B N1A C12A 124.6(4)
N1B N1A C1A 123.4(4)
C12A N1A C1A 109.8(4)
C2A C1A N1A 127.8(5)
C2A C1A C6A 123.9(5)
N1A C1A C6A 108.3(5)
C3A C2A C1A 116.1(5)
C3A C2A H2A 121.9
C1A C2A H2A 121.9
C2A C3A C4A 122.7(5)
C2A C3A Br1A 116.8(4)
C4A C3A Br1A 120.5(4)
C3A C4A C5A 119.9(5)
C3A C4A H4A 120.0
C5A C4A H4A 120.0
C4A C5A C6A 119.4(5)
C4A C5A H5A 120.3
C6A C5A H5A 120.3
C1A C6A C5A 117.9(5)
C1A C6A C7A 107.2(5)
C5A C6A C7A 134.9(5)
C8A C7A C12A 117.8(4)
C8A C7A C6A 135.7(5)
C12A C7A C6A 106.5(4)
C9A C8A C7A 119.6(5)
C9A C8A H8A 120.2
C7A C8A H8A 120.2
C8A C9A C10A 120.5(5)
C8A C9A H9A 119.8
C10A C9A H9A 119.8
C11A C10A C9A 122.4(5)
C11A C10A Br2A 117.1(4)
C9A C10A Br2A 120.5(4)
C10A C11A C12A 116.1(5)
C10A C11A H11A 121.9
C12A C11A H11A 121.9
N1A C12A C11A 128.1(4)
N1A C12A C7A 108.2(4)
C11A C12A C7A 123.7(5)
N1A N1B C1B 124.7(4)
N1A N1B C12B 124.0(4)
C1B N1B C12B 108.6(4)
C2B C1B C6B 124.3(5)
C2B C1B N1B 127.7(5)
C6B C1B N1B 108.1(4)
C3B C2B C1B 115.1(5)
C3B C2B H2B 122.4
C1B C2B H2B 122.4
C2B C3B C4B 122.9(5)
C2B C3B Br1B 118.6(4)
C4B C3B Br1B 118.5(4)
C5B C4B C3B 120.2(5)
C5B C4B H4B 119.9
C3B C4B H4B 119.9
C4B C5B C6B 118.8(5)
C4B C5B H5B 120.6
C6B C5B H5B 120.6
C1B C6B C5B 118.7(5)
C1B C6B C7B 108.6(4)
C5B C6B C7B 132.7(5)
C8B C7B C12B 118.0(5)
C8B C7B C6B 135.6(5)
C12B C7B C6B 106.4(4)
C9B C8B C7B 119.1(5)
C9B C8B H8B 120.4
C7B C8B H8B 120.4
C8B C9B C10B 120.8(5)
C8B C9B H9B 119.6
C10B C9B H9B 119.6
C9B C10B C11B 122.9(5)
C9B C10B Br2B 119.5(4)
C11B C10B Br2B 117.5(4)
C12B C11B C10B 114.7(5)
C12B C11B H11B 122.7
C10B C11B H11B 122.7
C11B C12B C7B 124.4(5)
C11B C12B N1B 127.5(5)
C7B C12B N1B 108.1(4)
N1D N1C C1C 124.5(4)
N1D N1C C12C 124.1(4)
C1C N1C C12C 110.0(4)
C2C C1C N1C 128.9(5)
C2C C1C C6C 123.6(5)
N1C C1C C6C 107.5(5)
C3C C2C C1C 115.4(5)
C3C C2C H2C 122.3
C1C C2C H2C 122.3
C2C C3C C4C 123.9(5)
C2C C3C Br1C 117.8(4)
C4C C3C Br1C 118.3(4)
C5C C4C C3C 118.8(5)
C5C C4C H4C 120.6
C3C C4C H4C 120.6
C6C C5C C4C 120.2(5)
C6C C5C H5C 119.9
C4C C5C H5C 119.9
C5C C6C C1C 118.1(5)
C5C C6C C7C 134.9(5)
C1C C6C C7C 107.0(4)
C8C C7C C12C 118.4(5)
C8C C7C C6C 133.9(5)
C12C C7C C6C 107.7(4)
C9C C8C C7C 118.9(5)
C9C C8C H8C 120.5
C7C C8C H8C 120.5
C8C C9C C10C 120.1(5)
C8C C9C H9C 120.0
C10C C9C H9C 120.0
C11C C10C C9C 122.6(5)
C11C C10C Br2C 119.0(4)
C9C C10C Br2C 118.4(4)
C12C C11C C10C 115.6(5)
C12C C11C H11C 122.2
C10C C11C H11C 122.2
C11C C12C N1C 128.0(5)
C11C C12C C7C 124.3(5)
N1C C12C C7C 107.7(4)
N1C N1D C1D 123.6(4)
N1C N1D C12D 123.4(4)
C1D N1D C12D 110.0(4)
C2D C1D N1D 128.8(5)
C2D C1D C6D 123.6(5)
N1D C1D C6D 107.6(4)
C1D C2D C3D 115.3(5)
C1D C2D H2D 122.4
C3D C2D H2D 122.4
C2D C3D C4D 123.1(5)
C2D C3D Br1D 118.1(4)
C4D C3D Br1D 118.8(4)
C5D C4D C3D 120.3(5)
C5D C4D H4D 119.9
C3D C4D H4D 119.9
C4D C5D C6D 119.1(5)
C4D C5D H5D 120.4
C6D C5D H5D 120.4
C5D C6D C1D 118.6(5)
C5D C6D C7D 134.4(5)
C1D C6D C7D 106.9(4)
C8D C7D C12D 118.8(5)
C8D C7D C6D 133.2(5)
C12D C7D C6D 107.9(4)
C9D C8D C7D 118.9(5)
C9D C8D H8D 120.5
C7D C8D H8D 120.5
C8D C9D C10D 119.7(5)
C8D C9D H9D 120.1
C10D C9D H9D 120.1
C11D C10D C9D 123.3(5)
C11D C10D Br2D 119.0(4)
C9D C10D Br2D 117.6(4)
C12D C11D C10D 115.8(5)
C12D C11D H11D 122.1
C10D C11D H11D 122.1
C11D C12D N1D 129.1(4)
C11D C12D C7D 123.2(5)
N1D C12D C7D 107.4(4)

loop_
_geom_bond_atom_site_label_1
_geom_bond_atom_site_label_2
_geom_bond_distance
Br1A C3A 1.898(5)
Br2A C10A 1.894(5)
Br1B C3B 1.900(5)
Br2B C10B 1.902(5)
Br1C C3C 1.902(5)
Br2C C10C 1.900(6)
Br1D C3D 1.891(5)
Br2D C10D 1.904(5)
N1A N1B 1.372(6)
N1A C12A 1.383(6)
N1A C1A 1.390(6)
C1A C2A 1.381(7)
C1A C6A 1.398(7)
C2A C3A 1.381(7)
C2A H2A 0.9500
C3A C4A 1.385(8)
C4A C5A 1.391(8)
C4A H4A 0.9500
C5A C6A 1.399(7)
C5A H5A 0.9500
C6A C7A 1.455(7)
C7A C8A 1.395(7)
C7A C12A 1.413(7)
C8A C9A 1.383(7)
C8A H8A 0.9500
C9A C10A 1.392(7)
C9A H9A 0.9500
C10A C11A 1.382(7)
C11A C12A 1.386(7)
C11A H11A 0.9500
N1B C1B 1.402(6)
N1B C12B 1.413(6)
C1B C2B 1.385(7)
C1B C6B 1.386(7)
C2B C3B 1.378(7)
C2B H2B 0.9500
C3B C4B 1.407(8)
C4B C5B 1.369(8)
C4B H4B 0.9500
C5B C6B 1.407(7)
C5B H5B 0.9500
C6B C7B 1.445(7)
C7B C8B 1.391(7)
C7B C12B 1.410(7)
C8B C9B 1.372(7)
C8B H8B 0.9500
C9B C10B 1.379(8)
C9B H9B 0.9500
C10B C11B 1.395(7)
C11B C12B 1.374(7)
C11B H11B 0.9500
N1C N1D 1.374(6)
N1C C1C 1.399(6)
N1C C12C 1.400(6)
C1C C2C 1.381(7)
C1C C6C 1.419(7)
C2C C3C 1.377(7)
C2C H2C 0.9500
C3C C4C 1.398(8)
C4C C5C 1.388(7)
C4C H4C 0.9500
C5C C6C 1.383(7)
C5C H5C 0.9500
C6C C7C 1.452(7)
C7C C8C 1.397(7)
C7C C12C 1.407(7)
C8C C9C 1.388(8)
C8C H8C 0.9500
C9C C10C 1.403(8)
C9C H9C 0.9500
C10C C11C 1.389(8)
C11C C12C 1.370(7)
C11C H11C 0.9500
N1D C1D 1.393(6)
N1D C12D 1.398(6)
C1D C2D 1.386(7)
C1D C6D 1.419(7)
C2D C3D 1.391(7)
C2D H2D 0.9500
C3D C4D 1.402(8)
C4D C5D 1.377(7)
C4D H4D 0.9500
C5D C6D 1.400(7)
C5D H5D 0.9500
C6D C7D 1.439(7)
C7D C8D 1.399(7)
C7D C12D 1.407(7)
C8D C9D 1.387(7)
C8D H8D 0.9500
C9D C10D 1.389(7)
C9D H9D 0.9500
C10D C11D 1.384(7)
C11D C12D 1.379(7)
C11D H11D 0.9500

loop_
_geom_torsion_atom_site_label_1
_geom_torsion_atom_site_label_2
_geom_torsion_atom_site_label_3
_geom_torsion_atom_site_label_4
_geom_torsion
N1B N1A C1A C2A -14.8(8)
C12A N1A C1A C2A -178.5(5)
N1B N1A C1A C6A 166.3(4)
C12A N1A C1A C6A 2.6(6)
N1A C1A C2A C3A -179.5(5)
C6A C1A C2A C3A -0.8(8)
C1A C2A C3A C4A 0.7(9)
C1A C2A C3A Br1A 179.1(4)
C2A C3A C4A C5A -0.1(9)
Br1A C3A C4A C5A -178.4(4)
C3A C4A C5A C6A -0.5(8)
C2A C1A C6A C5A 0.2(8)
N1A C1A C6A C5A 179.2(4)
C2A C1A C6A C7A 179.8(5)
N1A C1A C6A C7A -1.3(6)
C4A C5A C6A C1A 0.4(8)
C4A C5A C6A C7A -179.0(6)
C1A C6A C7A C8A -179.4(6)
C5A C6A C7A C8A 0.0(11)
C1A C6A C7A C12A -0.5(5)
C5A C6A C7A C12A 179.0(6)
C12A C7A C8A C9A -0.4(7)
C6A C7A C8A C9A 178.5(5)
C7A C8A C9A C10A -0.1(8)
C8A C9A C10A C11A 0.2(8)
C8A C9A C10A Br2A -179.9(4)
C9A C10A C11A C12A 0.2(7)
Br2A C10A C11A C12A -179.6(4)
N1B N1A C12A C11A 14.0(8)
C1A N1A C12A C11A 177.5(5)
N1B N1A C12A C7A -166.4(4)
C1A N1A C12A C7A -3.0(5)
C10A C11A C12A N1A 178.7(5)
C10A C11A C12A C7A -0.8(7)
C8A C7A C12A N1A -178.7(4)
C6A C7A C12A N1A 2.1(5)
C8A C7A C12A C11A 0.9(7)
C6A C7A C12A C11A -178.3(5)
C12A N1A N1B C1B 88.2(6)
C1A N1A N1B C1B -73.1(6)
C12A N1A N1B C12B -112.8(5)
C1A N1A N1B C12B 85.9(6)
N1A N1B C1B C2B -13.5(7)
C12B N1B C1B C2B -175.2(5)
N1A N1B C1B C6B 166.2(4)
C12B N1B C1B C6B 4.5(5)
C6B C1B C2B C3B 1.8(7)
N1B C1B C2B C3B -178.5(4)
C1B C2B C3B C4B 1.3(7)
C1B C2B C3B Br1B -177.0(3)
C2B C3B C4B C5B -2.3(8)
Br1B C3B C4B C5B 176.0(4)
C3B C4B C5B C6B 0.2(8)
C2B C1B C6B C5B -3.9(7)
N1B C1B C6B C5B 176.4(4)
C2B C1B C6B C7B 175.9(4)
N1B C1B C6B C7B -3.9(5)
C4B C5B C6B C1B 2.7(7)
C4B C5B C6B C7B -177.0(5)
C1B C6B C7B C8B -177.5(5)
C5B C6B C7B C8B 2.2(9)
C1B C6B C7B C12B 1.8(5)
C5B C6B C7B C12B -178.5(5)
C12B C7B C8B C9B 0.8(7)
C6B C7B C8B C9B 180.0(5)
C7B C8B C9B C10B 0.2(7)
C8B C9B C10B C11B -1.1(8)
C8B C9B C10B Br2B 177.5(4)
C9B C10B C11B C12B 1.0(7)
Br2B C10B C11B C12B -177.7(3)
C10B C11B C12B C7B 0.1(7)
C10B C11B C12B N1B 178.5(4)
C8B C7B C12B C11B -1.0(7)
C6B C7B C12B C11B 179.6(4)
C8B C7B C12B N1B -179.6(4)
C6B C7B C12B N1B 1.0(5)
N1A N1B C12B C11B 16.1(7)
C1B N1B C12B C11B 178.0(5)
N1A N1B C12B C7B -165.3(4)
C1B N1B C12B C7B -3.4(5)
N1D N1C C1C C2C -9.4(8)
C12C N1C C1C C2C -176.4(5)
N1D N1C C1C C6C 170.4(4)
C12C N1C C1C C6C 3.4(6)
N1C C1C C2C C3C -179.0(5)
C6C C1C C2C C3C 1.2(8)
C1C C2C C3C C4C 1.9(8)
C1C C2C C3C Br1C -176.8(4)
C2C C3C C4C C5C -3.4(8)
Br1C C3C C4C C5C 175.2(4)
C3C C4C C5C C6C 1.9(8)
C4C C5C C6C C1C 0.9(7)
C4C C5C C6C C7C -179.3(5)
C2C C1C C6C C5C -2.6(8)
N1C C1C C6C C5C 177.6(4)
C2C C1C C6C C7C 177.6(5)
N1C C1C C6C C7C -2.2(5)
C5C C6C C7C C8C 2.6(10)
C1C C6C C7C C8C -177.6(6)
C5C C6C C7C C12C -179.4(5)
C1C C6C C7C C12C 0.3(5)
C12C C7C C8C C9C 0.6(8)
C6C C7C C8C C9C 178.4(5)
C7C C8C C9C C10C -1.9(8)
C8C C9C C10C C11C 2.3(8)
C8C C9C C10C Br2C -176.0(4)
C9C C10C C11C C12C -1.2(8)
Br2C C10C C11C C12C 177.1(4)
C10C C11C C12C N1C -179.6(5)
C10C C11C C12C C7C -0.2(8)
N1D N1C C12C C11C 9.2(8)
C1C N1C C12C C11C 176.3(5)
N1D N1C C12C C7C -170.2(4)
C1C N1C C12C C7C -3.2(6)
C8C C7C C12C C11C 0.5(8)
C6C C7C C12C C11C -177.8(5)
C8C C7C C12C N1C -180.0(5)
C6C C7C C12C N1C 1.7(5)
C1C N1C N1D C1D -95.3(6)
C12C N1C N1D C1D 70.0(7)
C1C N1C N1D C12D 106.5(6)
C12C N1C N1D C12D -88.3(6)
N1C N1D C1D C2D 18.1(8)
C12D N1D C1D C2D 178.8(5)
N1C N1D C1D C6D -164.2(4)
C12D N1D C1D C6D -3.4(5)
N1D C1D C2D C3D 178.0(5)
C6D C1D C2D C3D 0.5(7)
C1D C2D C3D C4D -2.6(7)
C1D C2D C3D Br1D 178.9(4)
C2D C3D C4D C5D 1.8(8)
Br1D C3D C4D C5D -179.7(4)
C3D C4D C5D C6D 1.2(7)
C4D C5D C6D C1D -3.1(7)
C4D C5D C6D C7D -179.6(5)
C2D C1D C6D C5D 2.3(7)
N1D C1D C6D C5D -175.6(4)
C2D C1D C6D C7D 179.7(4)
N1D C1D C6D C7D 1.7(5)
C5D C6D C7D C8D -2.8(10)
C1D C6D C7D C8D -179.5(5)
C5D C6D C7D C12D 177.2(5)
C1D C6D C7D C12D 0.5(5)
C12D C7D C8D C9D -2.6(7)
C6D C7D C8D C9D 177.4(5)
C7D C8D C9D C10D -0.2(7)
C8D C9D C10D C11D 2.9(8)
C8D C9D C10D Br2D -175.7(4)
C9D C10D C11D C12D -2.4(8)
Br2D C10D C11D C12D 176.2(4)
C10D C11D C12D N1D -173.6(5)
C10D C11D C12D C7D -0.6(7)
N1C N1D C12D C11D -21.6(8)
C1D N1D C12D C11D 177.6(5)
N1C N1D C12D C7D 164.5(4)
C1D N1D C12D C7D 3.7(5)
C8D C7D C12D C11D 3.1(7)
C6D C7D C12D C11D -176.9(4)
C8D C7D C12D N1D 177.4(4)
C6D C7D C12D N1D -2.5(5)
